data_2205196
loop_
_publ_author_name
'R. Angharad Baber'
'Andrew E. A. Bull'
'Jonathan P. H. Charmant'
'Nicholas C. Norman'
'A. Guy Orpen'

_publ_section_title
;
 <i>N</i>-Imidazole--boron trichloride adduct
;
_journal_issue 3
_journal_name_full 'Acta Crystallographica Section E'
_journal_page_first o553
_journal_page_last o554
_journal_paper_doi 10.1107/S1600536805002631
_journal_volume 61
_journal_year 2005
_chemical_formula_iupac 'C3 H4 B Cl3 N2'
_chemical_formula_moiety '(C3 H4 B), (Cl3 N2)'
_chemical_formula_sum 'C3 H4 B Cl3 N2'
_chemical_formula_weight 185.24
_space_group_IT_number 2
_symmetry_cell_setting triclinic
_symmetry_space_group_name_Hall '-P 1'
_symmetry_space_group_name_H-M 'P -1'
_atom_sites_solution_hydrogens geom
_atom_sites_solution_primary direct
_atom_sites_solution_secondary difmap
_audit_creation_method SHELXL-97
_cell_angle_alpha 84.48(3)
_cell_angle_beta 81.33(3)
_cell_angle_gamma 71.08(3)
_cell_formula_units_Z 2
_cell_length_a 6.0390(12)
_cell_length_b 7.2210(14)
_cell_length_c 8.5610(17)
_cell_measurement_reflns_used 1476
_cell_measurement_temperature 173(2)
_cell_measurement_theta_max 27.4
_cell_measurement_theta_min 3.0
_cell_volume 348.67(14)
_computing_cell_refinement 'SAINT (Bruker, 2002)'
_computing_data_collection 'SMART (Bruker, 2002)'
_computing_data_reduction 'SAINT and SHELXTL (Bruker, 2002)'
_computing_molecular_graphics SHELXTL
_computing_publication_material SHELXTL
_computing_structure_refinement SHELXTL
_computing_structure_solution SHELXTL
_diffrn_ambient_temperature 173(2)
_diffrn_detector_area_resol_mean 8.366
_diffrn_measured_fraction_theta_full 0.999
_diffrn_measured_fraction_theta_max 0.999
_diffrn_measurement_device_type 'Bruker SMART CCD area-detector'
_diffrn_measurement_method 'frames, each covering 0.3\% in \w'
_diffrn_radiation_monochromator graphite
_diffrn_radiation_source 'fine-focus sealed tube'
_diffrn_radiation_type MoK\a
_diffrn_radiation_wavelength 0.71073
_diffrn_reflns_av_R_equivalents 0.0233
_diffrn_reflns_av_sigmaI/netI 0.0299
_diffrn_reflns_limit_h_max 7
_diffrn_reflns_limit_h_min -7
_diffrn_reflns_limit_k_max 9
_diffrn_reflns_limit_k_min -9
_diffrn_reflns_limit_l_max 11
_diffrn_reflns_limit_l_min -11
_diffrn_reflns_number 4070
_diffrn_reflns_theta_full 27.48
_diffrn_reflns_theta_max 27.48
_diffrn_reflns_theta_min 2.41
_diffrn_standards_decay_% 0
_diffrn_standards_number 0
_exptl_absorpt_coefficient_mu 1.214
_exptl_absorpt_correction_T_max 0.940
_exptl_absorpt_correction_T_min 0.853
_exptl_absorpt_correction_type multi-scan
_exptl_absorpt_process_details '(SADABS; Sheldrick, 2003)'
_exptl_crystal_colour colourless
_exptl_crystal_density_diffrn 1.764
_exptl_crystal_density_method none
_exptl_crystal_description plate
_exptl_crystal_F_000 184
_exptl_crystal_size_max 0.15
_exptl_crystal_size_mid 0.15
_exptl_crystal_size_min 0.05
_refine_diff_density_max 0.391
_refine_diff_density_min -0.302
_refine_ls_extinction_method none
_refine_ls_goodness_of_fit_ref 1.060
_refine_ls_hydrogen_treatment constr
_refine_ls_matrix_type full
_refine_ls_number_parameters 82
_refine_ls_number_reflns 1597
_refine_ls_number_restraints 0
_refine_ls_restrained_S_all 1.060
_refine_ls_R_factor_all 0.0344
_refine_ls_R_factor_gt 0.0296
_refine_ls_shift/su_max 0.000
_refine_ls_shift/su_mean 0.000
_refine_ls_structure_factor_coef Fsqd
_refine_ls_weighting_details 'calc w = 1/[\s^2^(Fo^2^)+(0.037P)^2^+0.0819P] where P = (Fo^2^+2Fc^2^)/3'
_refine_ls_weighting_scheme calc
_refine_ls_wR_factor_gt 0.0680
_refine_ls_wR_factor_ref 0.0700
_reflns_number_gt 1444
_reflns_number_total 1597
_reflns_threshold_expression I>2\s(I)
_cod_data_source_file ac6154.cif
_cod_data_source_block I
_cod_depositor_comments
;
The following automatic conversions were performed:
'_symmetry_cell_setting' value 'Triclinic' changed to 'triclinic'
according to '/home/saulius/struct/CIF-dictionaries/cif_core.dic'
dictionary named 'cif_core.dic' version 2.4.1 from 2010-06-29.

Automatic conversion script
Id: cif_fix_enum 1527 2010-12-29 10:47:43Z saulius 

The following automatic conversions were performed:

'_symmetry_cell_setting' value 'Triclinic' changed to 'triclinic'
according to /home/saulius/struct/CIF-dictionaries/cif_core.dic
dictionary named 'cif_core.dic' version 2.4.1 from 2010-06-29.

Automatic conversion script
Id: cif_fix_values 1715 2011-07-08 13:25:40Z adriana 
;
_cod_database_code 2205196
_cod_database_fobs_code 2205196

loop_
_symmetry_equiv_pos_as_xyz
'x, y, z'
'-x, -y, -z'

loop_
_atom_site_label
_atom_site_fract_x
_atom_site_fract_y
_atom_site_fract_z
_atom_site_U_iso_or_equiv
_atom_site_adp_type
_atom_site_calc_flag
_atom_site_refinement_flags
_atom_site_occupancy
_atom_site_type_symbol
C1 0.6954(4) 0.2644(3) 0.2045(2) 0.0152(4) Uani d . 1 C
H1 0.5650 0.2734 0.1512 0.018 Uiso calc R 1 H
C2 1.0222(4) 0.1432(3) 0.3170(2) 0.0162(4) Uani d . 1 C
H2 1.1585 0.0529 0.3554 0.019 Uiso calc R 1 H
C3 0.9453(3) 0.3391(3) 0.3283(2) 0.0142(4) Uani d . 1 C
H3 1.0189 0.4129 0.3765 0.017 Uiso calc R 1 H
B1 0.5971(4) 0.6339(3) 0.2389(3) 0.0125(4) Uani d . 1 B
Cl1 0.29565(8) 0.65479(7) 0.20312(6) 0.01703(13) Uani d . 1 Cl
Cl2 0.74130(8) 0.74987(6) 0.06673(5) 0.01543(13) Uani d . 1 Cl
Cl3 0.59006(8) 0.75682(6) 0.42002(5) 0.01600(13) Uani d . 1 Cl
N1 0.7401(3) 0.4147(2) 0.25726(18) 0.0123(3) Uani d . 1 N
N2 0.8631(3) 0.1002(2) 0.23866(19) 0.0167(4) Uani d . 1 N
H2A 0.8713 -0.0180 0.2149 0.020 Uiso calc R 1 H

loop_
_atom_site_aniso_label
_atom_site_aniso_U_11
_atom_site_aniso_U_22
_atom_site_aniso_U_33
_atom_site_aniso_U_12
_atom_site_aniso_U_13
_atom_site_aniso_U_23
C1 0.0168(10) 0.0137(9) 0.0155(10) -0.0052(8) -0.0020(8) -0.0020(7)
C2 0.0149(10) 0.0153(9) 0.0174(10) -0.0036(8) -0.0036(8) 0.0018(7)
C3 0.0124(9) 0.0151(9) 0.0150(9) -0.0039(7) -0.0036(7) 0.0006(7)
B1 0.0111(10) 0.0138(10) 0.0137(10) -0.0050(8) -0.0024(8) -0.0013(8)
Cl1 0.0119(2) 0.0155(2) 0.0243(3) -0.00375(17) -0.00505(18) -0.00161(18)
Cl2 0.0175(3) 0.0151(2) 0.0151(2) -0.00724(18) -0.00290(18) 0.00153(17)
Cl3 0.0188(3) 0.0140(2) 0.0154(2) -0.00417(18) -0.00315(18) -0.00375(17)
N1 0.0129(8) 0.0125(7) 0.0118(8) -0.0042(6) -0.0023(6) -0.0003(6)
N2 0.0203(9) 0.0106(8) 0.0194(9) -0.0050(6) -0.0022(7) -0.0024(6)

loop_
_atom_type_symbol
_atom_type_description
_atom_type_scat_dispersion_real
_atom_type_scat_dispersion_imag
_atom_type_scat_source
C C 0.0033 0.0016 'International Tables Vol C Tables 4.2.6.8 and 6.1.1.4'
H H 0.0000 0.0000 'International Tables Vol C Tables 4.2.6.8 and 6.1.1.4'
B B 0.0013 0.0007 'International Tables Vol C Tables 4.2.6.8 and 6.1.1.4'
Cl Cl 0.1484 0.1585 'International Tables Vol C Tables 4.2.6.8 and 6.1.1.4'
N N 0.0061 0.0033 'International Tables Vol C Tables 4.2.6.8 and 6.1.1.4'

loop_
_geom_angle_atom_site_label_1
_geom_angle_atom_site_label_2
_geom_angle_atom_site_label_3
_geom_angle
_geom_angle_publ_flag
N2 C1 N1 108.82(18) yes
N2 C1 H1 125.6 no
N1 C1 H1 125.6 no
C3 C2 N2 106.08(17) yes
C3 C2 H2 127.0 no
N2 C2 H2 127.0 no
C2 C3 N1 108.22(17) yes
C2 C3 H3 125.9 no
N1 C3 H3 125.9 no
N1 B1 Cl1 108.73(13) yes
N1 B1 Cl3 109.43(13) yes
Cl1 B1 Cl3 110.88(11) yes
N1 B1 Cl2 109.32(14) yes
Cl1 B1 Cl2 109.35(11) yes
Cl3 B1 Cl2 109.11(11) yes
C1 N1 C3 107.41(16) yes
C1 N1 B1 126.94(16) yes
C3 N1 B1 125.62(16) yes
C1 N2 C2 109.46(16) yes
C1 N2 H2A 125.3 no
C2 N2 H2A 125.3 no

loop_
_geom_bond_atom_site_label_1
_geom_bond_atom_site_label_2
_geom_bond_distance
_geom_bond_publ_flag
C1 N2 1.327(3) yes
C1 N1 1.332(2) yes
C1 H1 0.9500 no
C2 C3 1.346(3) yes
C2 N2 1.378(3) yes
C2 H2 0.9500 no
C3 N1 1.389(2) yes
C3 H3 0.9500 no
B1 N1 1.543(3) yes
B1 Cl1 1.847(2) yes
B1 Cl3 1.848(2) yes
B1 Cl2 1.865(2) yes
N2 H2A 0.8800 no

loop_
_geom_hbond_atom_site_label_D
_geom_hbond_atom_site_label_H
_geom_hbond_atom_site_label_A
_geom_hbond_site_symmetry_A
_geom_hbond_distance_DH
_geom_hbond_distance_HA
_geom_hbond_distance_DA
_geom_hbond_angle_DHA
N2 H2A Cl2 1_545 0.88 2.57 3.3696(19) 152
N2 H2A Cl1 1_645 0.88 2.86 3.429(2) 124
C2 H2 Cl3 1_645 0.95 2.87 3.815(2) 171

loop_
_geom_torsion_atom_site_label_1
_geom_torsion_atom_site_label_2
_geom_torsion_atom_site_label_3
_geom_torsion_atom_site_label_4
_geom_torsion
_geom_torsion_publ_flag
N2 C2 C3 N1 0.1(2) no
N2 C1 N1 C3 -0.3(2) no
N2 C1 N1 B1 177.77(17) no
C2 C3 N1 C1 0.1(2) no
C2 C3 N1 B1 -177.98(17) no
Cl1 B1 N1 C1 21.8(2) no
Cl3 B1 N1 C1 143.04(17) no
Cl2 B1 N1 C1 -97.5(2) no
Cl1 B1 N1 C3 -160.49(15) no
Cl3 B1 N1 C3 -39.2(2) no
Cl2 B1 N1 C3 80.2(2) no
N1 C1 N2 C2 0.4(2) no
C3 C2 N2 C1 -0.3(2) no

loop_
_cod_related_entry_id
_cod_related_entry_database
_cod_related_entry_code
1 ChemSpider 21129903
